data_4128127
loop_
_publ_author_name
'Beldjoudi, Yassine'
'Arauzo, Ana'
'Campo, Javier'
'Gavey, Emma L.'
'Pilkington, Melanie'
'Nascimento, Mitchell A.'
'Rawson, Jeremy M.'

_publ_section_title
;
 Structural, Magnetic, and Optical Studies of the Polymorphic
 9'-Anthracenyl Dithiadiazolyl Radical.
;
_journal_issue 17
_journal_name_full 'Journal of the American Chemical Society'
_journal_page_first 6875
_journal_page_last 6889
_journal_paper_doi 10.1021/jacs.8b11528
_journal_volume 141
_journal_year 2019
_chemical_formula_moiety 'C15 H9 N2 S2'
_chemical_formula_sum 'C15 H9 N2 S2'
_chemical_formula_weight 281.36
_chemical_name_systematic '9-Anthracenyl 1,2,3,5-dithiadiazolyl'
_space_group_crystal_system orthorhombic
_space_group_IT_number 19
_space_group_name_Hall 'P 2ac 2ab'
_space_group_name_H-M_alt 'P 21 21 21'
_symmetry_space_group_name_Hall 'P 2ac 2ab'
_symmetry_space_group_name_H-M 'P 21 21 21'
_atom_sites_solution_hydrogens geom
_audit_creation_method SHELXL-2014/7
_audit_update_record
;
2018-10-12 # Formatted by publCIF

;
_cell_angle_alpha 90
_cell_angle_beta 90
_cell_angle_gamma 90
_cell_formula_units_Z 12
_cell_length_a 10.7459(11)
_cell_length_b 14.8885(18)
_cell_length_c 25.019(3)
_cell_measurement_reflns_used 9902
_cell_measurement_temperature 330(2)
_cell_measurement_theta_max 26.16
_cell_measurement_theta_min 2.85
_cell_volume 4002.8(8)
_computing_cell_refinement 'Bruker SAINT'
_computing_data_collection 'Bruker APEX2'
_computing_data_reduction 'Bruker SAINT'
_computing_molecular_graphics 'Bruker SHELXTL'
_computing_publication_material 'Bruker SHELXTL'
_computing_structure_refinement 'SHELXL-2014 (Sheldrick 2014)'
_computing_structure_solution 'SHELXS-97 (Sheldrick 2008)'
_diffrn_ambient_temperature 330(2)
_diffrn_measured_fraction_theta_full 0.994
_diffrn_measured_fraction_theta_max 0.994
_diffrn_measurement_device_type 'Bruker AEX-II with Photon CCD area detector'
_diffrn_measurement_method 'phi and omega scans'
_diffrn_radiation_type MoK\a
_diffrn_radiation_wavelength 0.71073
_diffrn_reflns_av_R_equivalents 0.0681
_diffrn_reflns_av_unetI/netI 0.0562
_diffrn_reflns_Laue_measured_fraction_full 0.994
_diffrn_reflns_Laue_measured_fraction_max 0.994
_diffrn_reflns_limit_h_max 13
_diffrn_reflns_limit_h_min -11
_diffrn_reflns_limit_k_max 18
_diffrn_reflns_limit_k_min -18
_diffrn_reflns_limit_l_max 31
_diffrn_reflns_limit_l_min -31
_diffrn_reflns_number 50539
_diffrn_reflns_point_group_measured_fraction_full 0.997
_diffrn_reflns_point_group_measured_fraction_max 0.996
_diffrn_reflns_theta_full 25.242
_diffrn_reflns_theta_max 26.364
_diffrn_reflns_theta_min 2.800
_diffrn_source 'sealed tube'
_exptl_absorpt_coefficient_mu 0.384
_exptl_absorpt_correction_T_max 0.7454
_exptl_absorpt_correction_T_min 0.6131
_exptl_absorpt_correction_type multi-scan
_exptl_absorpt_process_details sadabs
_exptl_crystal_colour black
_exptl_crystal_density_diffrn 1.401
_exptl_crystal_description Plate
_exptl_crystal_F_000 1740
_exptl_crystal_size_max 0.288
_exptl_crystal_size_mid 0.180
_exptl_crystal_size_min 0.070
_refine_diff_density_max 0.584
_refine_diff_density_min -0.568
_refine_diff_density_rms 0.080
_refine_ls_abs_structure_details
;
 Refined as an inversion twin.
;
_refine_ls_abs_structure_Flack 0.5(4)
_refine_ls_extinction_method none
_refine_ls_goodness_of_fit_ref 1.073
_refine_ls_hydrogen_treatment constr
_refine_ls_matrix_type full
_refine_ls_number_parameters 515
_refine_ls_number_reflns 8134
_refine_ls_number_restraints 0
_refine_ls_restrained_S_all 1.073
_refine_ls_R_factor_all 0.1534
_refine_ls_R_factor_gt 0.0869
_refine_ls_shift/su_max 0.202
_refine_ls_shift/su_mean 0.025
_refine_ls_structure_factor_coef Fsqd
_refine_ls_weighting_details 'w=1/[\s^2^(Fo^2^)+(0.0690P)^2^+13.7054P] where P=(Fo^2^+2Fc^2^)/3'
_refine_ls_weighting_scheme calc
_refine_ls_wR_factor_gt 0.2114
_refine_ls_wR_factor_ref 0.2636
_reflns_Friedel_coverage 0.796
_reflns_Friedel_fraction_full 1.000
_reflns_Friedel_fraction_max 0.999
_reflns_number_gt 4843
_reflns_number_total 8134
_reflns_threshold_expression 'I > 2\s(I)'
_cod_data_source_file ja8b11528_si_006.cif
_cod_data_source_block YB180_330Ka_a
_cod_database_code 4128127
_publcif_datablock.id {7f532f9d-bc14-4528-abb5-7fb5bb863078}

_shelx_shelxl_version_number 2014/7
_shelx_space_group_comment
;
The symmetry employed for this shelxl refinement is uniquely defined
by the following loop, which should always be used as a source of
symmetry information in preference to the above space-group names.
They are only intended as comments.
;
_shelx_estimated_absorpt_t_min 0.897
_shelx_estimated_absorpt_t_max 0.974
_exptl_absorpt_special_details
;
SADABS 2012/1 Bruker AXS, Madison WI, USA.
;
_publcif_info_exptl_table_max_cols 4
_publcif_info_exptl_table_use_headnotes n

loop_
_space_group_symop_operation_xyz
'x, y, z'
'-x+1/2, -y, z+1/2'
'-x, y+1/2, -z+1/2'
'x+1/2, -y+1/2, -z'

loop_
_atom_site_label
_atom_site_type_symbol
_atom_site_fract_x
_atom_site_fract_y
_atom_site_fract_z
_atom_site_U_iso_or_equiv
_atom_site_adp_type
_atom_site_occupancy
_atom_site_site_symmetry_order
_atom_site_calc_flag
_atom_site_refinement_flags_posn
_atom_site_refinement_flags_adp
S3 S 1.0878(3) 0.5431(2) 0.16154(12) 0.0590(8) Uani 1 1 d . .
S5 S 0.2534(4) 0.5036(3) 0.37250(14) 0.0796(12) Uani 1 1 d . .
S4 S 1.2469(4) 0.5265(3) 0.20578(13) 0.0805(13) Uani 1 1 d . .
S1 S 0.2530(4) 0.5238(3) 0.03890(14) 0.0829(13) Uani 1 1 d . .
S6 S 0.4120(4) 0.5261(3) 0.32866(12) 0.0761(11) Uani 1 1 d . .
S2 S 0.4129(4) 0.5143(3) -0.00513(13) 0.0785(12) Uani 1 1 d . .
N3 N 0.9964(10) 0.5471(6) 0.2132(4) 0.051(2) Uani 1 1 d . .
C16 C 1.0527(10) 0.5395(6) 0.2600(4) 0.037(2) Uani 1 1 d . .
N1 N 0.3274(10) 0.5277(9) 0.0960(4) 0.066(3) Uani 1 1 d . .
N4 N 1.1735(11) 0.5290(9) 0.2637(4) 0.074(4) Uani 1 1 d . .
N5 N 0.3249(11) 0.5011(9) 0.4303(4) 0.070(3) Uani 1 1 d . .
C32 C 0.5220(11) 0.5157(8) 0.4769(4) 0.047(3) Uani 1 1 d . .
C17 C 0.9770(10) 0.5408(6) 0.3107(4) 0.035(2) Uani 1 1 d . .
C15 C 0.5567(10) 0.4417(8) 0.1659(4) 0.047(3) Uani 1 1 d . .
N6 N 0.5028(11) 0.5261(8) 0.3810(4) 0.068(3) Uani 1 1 d . .
C2 C 0.5231(10) 0.5237(7) 0.1431(4) 0.041(2) Uani 1 1 d . .
C3 C 0.5583(10) 0.6053(8) 0.1652(4) 0.043(2) Uani 1 1 d . .
C31 C 0.4468(10) 0.5136(8) 0.4268(4) 0.047(3) Uani 1 1 d . .
C18 C 0.9411(10) 0.4598(6) 0.3350(4) 0.037(2) Uani 1 1 d . .
C1 C 0.4473(11) 0.5243(8) 0.0937(4) 0.047(3) Uani 1 1 d . .
N2 N 0.5045(11) 0.5171(9) 0.0470(4) 0.076(4) Uani 1 1 d . .
C30 C 0.9404(10) 0.6253(6) 0.3313(4) 0.039(2) Uani 1 1 d . .
C33 C 0.5573(11) 0.4339(9) 0.4995(4) 0.055(3) Uani 1 1 d . .
C23 C 0.8622(11) 0.4604(7) 0.3811(5) 0.046(3) Uani 1 1 d . .
C19 C 0.9786(12) 0.3740(7) 0.3148(5) 0.051(3) Uani 1 1 d . .
H19 H 1.0296 0.3715 0.2848 0.062 Uiso 1 1 calc R U
C25 C 0.8623(11) 0.6258(7) 0.3776(5) 0.049(3) Uani 1 1 d . .
C45 C 0.5556(11) 0.5979(9) 0.4987(4) 0.056(3) Uani 1 1 d . .
C10 C 0.6336(11) 0.4423(9) 0.2133(5) 0.059(3) Uani 1 1 d . .
C39 C 0.6708(14) 0.5175(11) 0.5673(6) 0.074(4) Uani 1 1 d . .
H39 H 0.7216 0.5182 0.5974 0.089 Uiso 1 1 calc R U
C9 C 0.6719(14) 0.5246(10) 0.2337(5) 0.063(4) Uani 1 1 d . .
H9 H 0.7238 0.5247 0.2635 0.075 Uiso 1 1 calc R U
C44 C 0.5166(14) 0.6809(11) 0.4777(5) 0.073(4) Uani 1 1 d . .
H44 H 0.4649 0.6816 0.4479 0.088 Uiso 1 1 calc R U
C4 C 0.5229(13) 0.6912(10) 0.1438(5) 0.068(4) Uani 1 1 d . .
H4 H 0.4720 0.6932 0.1137 0.082 Uiso 1 1 calc R U
C29 C 0.9807(12) 0.7088(8) 0.3105(5) 0.057(3) Uani 1 1 d . .
H29 H 1.0337 0.7088 0.2811 0.069 Uiso 1 1 calc R U
C8 C 0.6379(11) 0.6049(9) 0.2127(5) 0.057(3) Uani 1 1 d . .
C40 C 0.6358(12) 0.5989(10) 0.5461(5) 0.063(4) Uani 1 1 d . .
C38 C 0.6356(13) 0.4346(11) 0.5471(5) 0.072(4) Uani 1 1 d . .
C14 C 0.5158(13) 0.3581(9) 0.1456(5) 0.064(3) Uani 1 1 d . .
H14 H 0.4638 0.3564 0.1159 0.076 Uiso 1 1 calc R U
C34 C 0.5219(13) 0.3489(9) 0.4801(5) 0.066(4) Uani 1 1 d . .
H34 H 0.4716 0.3463 0.4499 0.079 Uiso 1 1 calc R U
C24 C 0.8268(13) 0.5446(10) 0.4009(6) 0.065(4) Uani 1 1 d . .
H24 H 0.7769 0.5465 0.4312 0.079 Uiso 1 1 calc R U
C21 C 0.8634(17) 0.2954(8) 0.3840(7) 0.083(5) Uani 1 1 d . .
H21 H 0.8368 0.2419 0.3994 0.100 Uiso 1 1 calc R U
C7 C 0.6773(15) 0.6908(14) 0.2335(7) 0.089(5) Uani 1 1 d . .
H7 H 0.7293 0.6916 0.2632 0.107 Uiso 1 1 calc R U
C28 C 0.9453(17) 0.7886(8) 0.3316(6) 0.081(5) Uani 1 1 d . .
H28 H 0.9744 0.8423 0.3173 0.098 Uiso 1 1 calc R U
C20 C 0.9414(14) 0.2954(7) 0.3386(6) 0.065(4) Uani 1 1 d . .
H20 H 0.9681 0.2409 0.3245 0.078 Uiso 1 1 calc R U
C11 C 0.6714(16) 0.3621(14) 0.2348(7) 0.091(6) Uani 1 1 d . .
H11 H 0.7271 0.3621 0.2633 0.109 Uiso 1 1 calc R U
C22 C 0.8289(15) 0.3754(10) 0.4042(6) 0.073(4) Uani 1 1 d . .
H22 H 0.7805 0.3756 0.4351 0.088 Uiso 1 1 calc R U
C41 C 0.6741(17) 0.6847(14) 0.5671(7) 0.100(6) Uani 1 1 d . .
H41 H 0.7262 0.6870 0.5967 0.119 Uiso 1 1 calc R U
C27 C 0.8631(17) 0.7889(10) 0.3759(7) 0.086(5) Uani 1 1 d . .
H27 H 0.8339 0.8430 0.3895 0.104 Uiso 1 1 calc R U
C37 C 0.6735(17) 0.3545(14) 0.5693(7) 0.099(6) Uani 1 1 d . .
H37 H 0.7258 0.3554 0.5989 0.119 Uiso 1 1 calc R U
C35 C 0.5566(18) 0.2729(11) 0.5027(7) 0.092(5) Uani 1 1 d . .
H35 H 0.5300 0.2183 0.4887 0.111 Uiso 1 1 calc R U
C6 C 0.6433(18) 0.7682(13) 0.2125(7) 0.098(6) Uani 1 1 d . .
H6 H 0.6710 0.8219 0.2272 0.118 Uiso 1 1 calc R U
C26 C 0.8268(17) 0.7098(12) 0.3986(7) 0.086(5) Uani 1 1 d . .
H26 H 0.7768 0.7114 0.4289 0.103 Uiso 1 1 calc R U
C5 C 0.5610(16) 0.7684(10) 0.1658(6) 0.081(4) Uani 1 1 d . .
H5 H 0.5351 0.8227 0.1512 0.097 Uiso 1 1 calc R U
C13 C 0.5518(17) 0.2807(10) 0.1690(7) 0.085(5) Uani 1 1 d . .
H13 H 0.5263 0.2259 0.1551 0.102 Uiso 1 1 calc R U
C43 C 0.5523(17) 0.7594(12) 0.4998(7) 0.097(5) Uani 1 1 d . .
H43 H 0.5229 0.8134 0.4860 0.117 Uiso 1 1 calc R U
C42 C 0.6364(19) 0.7594(14) 0.5449(8) 0.104(6) Uani 1 1 d . .
H42 H 0.6645 0.8140 0.5584 0.125 Uiso 1 1 calc R U
C36 C 0.6369(18) 0.2752(14) 0.5493(7) 0.104(6) Uani 1 1 d . .
H36 H 0.6627 0.2219 0.5653 0.125 Uiso 1 1 calc R U
C12 C 0.6297(17) 0.2835(14) 0.2156(8) 0.106(7) Uani 1 1 d . .
H12 H 0.6515 0.2302 0.2326 0.128 Uiso 1 1 calc R U

loop_
_atom_site_aniso_label
_atom_site_aniso_U_11
_atom_site_aniso_U_22
_atom_site_aniso_U_33
_atom_site_aniso_U_23
_atom_site_aniso_U_13
_atom_site_aniso_U_12
S3 0.060(2) 0.086(2) 0.0316(13) 0.0016(13) 0.0065(14) 0.0104(16)
S5 0.0412(19) 0.161(4) 0.0365(17) -0.0007(19) -0.0045(14) -0.003(2)
S4 0.039(2) 0.167(4) 0.0357(17) -0.0019(19) 0.0129(15) 0.002(2)
S1 0.039(2) 0.172(4) 0.0376(18) 0.000(2) -0.0035(15) 0.001(2)
S6 0.061(2) 0.134(3) 0.0331(16) 0.0066(16) -0.0011(15) -0.022(2)
S2 0.061(2) 0.141(3) 0.0341(16) -0.0030(18) 0.0023(15) 0.005(2)
N3 0.047(6) 0.062(6) 0.045(5) 0.006(4) 0.007(4) 0.016(4)
C16 0.038(6) 0.039(5) 0.033(5) 0.003(4) 0.003(4) 0.005(4)
N1 0.032(6) 0.135(10) 0.030(5) 0.005(5) 0.006(4) 0.000(5)
N4 0.038(6) 0.160(11) 0.025(5) -0.003(6) 0.010(4) -0.004(6)
N5 0.039(6) 0.139(10) 0.033(5) 0.000(6) -0.007(4) -0.004(6)
C32 0.033(6) 0.079(8) 0.028(5) -0.002(5) -0.004(4) -0.004(5)
C17 0.032(5) 0.036(5) 0.036(5) -0.004(4) 0.004(4) 0.006(4)
C15 0.036(6) 0.076(8) 0.030(5) 0.001(5) 0.008(5) 0.000(5)
N6 0.047(6) 0.119(9) 0.037(5) 0.005(5) -0.003(4) -0.032(6)
C2 0.029(5) 0.064(7) 0.029(5) -0.001(4) 0.007(4) -0.003(5)
C3 0.033(5) 0.069(7) 0.028(5) -0.006(5) 0.007(4) -0.009(5)
C31 0.032(6) 0.077(8) 0.032(5) 0.004(5) 0.002(4) -0.007(5)
C18 0.037(6) 0.031(5) 0.042(6) 0.009(4) 0.004(5) -0.001(4)
C1 0.036(6) 0.071(7) 0.033(5) -0.005(5) 0.001(4) -0.002(5)
N2 0.049(7) 0.146(11) 0.033(5) 0.001(6) 0.002(5) 0.006(7)
C30 0.043(6) 0.029(5) 0.046(6) 0.004(4) 0.001(5) 0.003(4)
C33 0.040(7) 0.097(9) 0.029(6) -0.014(6) -0.002(5) -0.006(6)
C23 0.039(7) 0.038(6) 0.060(8) -0.008(5) 0.007(5) 0.004(4)
C19 0.068(8) 0.030(6) 0.055(7) -0.005(5) -0.003(6) 0.003(5)
C25 0.044(7) 0.048(7) 0.054(7) -0.010(5) 0.009(5) 0.007(5)
C45 0.032(6) 0.103(10) 0.034(6) -0.018(6) 0.000(5) -0.014(6)
C10 0.033(6) 0.099(10) 0.046(7) 0.014(6) -0.006(5) -0.001(6)
C39 0.050(9) 0.122(13) 0.050(8) -0.023(8) -0.021(6) 0.001(8)
C9 0.048(8) 0.096(11) 0.044(7) 0.012(7) -0.008(6) 0.003(7)
C44 0.072(10) 0.106(12) 0.041(7) -0.020(7) -0.003(7) -0.010(8)
C4 0.068(9) 0.088(10) 0.048(8) -0.006(6) 0.000(7) 0.001(7)
C29 0.061(8) 0.059(8) 0.052(8) -0.010(5) 0.007(6) 0.003(6)
C8 0.036(6) 0.088(9) 0.046(7) -0.020(6) -0.003(5) -0.016(6)
C40 0.048(7) 0.097(10) 0.044(7) -0.017(6) -0.007(6) -0.015(7)
C38 0.052(8) 0.119(12) 0.045(7) 0.005(7) -0.020(6) -0.002(8)
C14 0.057(8) 0.079(9) 0.055(8) 0.002(6) -0.003(6) 0.002(6)
C34 0.068(9) 0.086(10) 0.044(7) 0.007(6) -0.013(6) -0.001(7)
C24 0.041(7) 0.103(10) 0.052(8) 0.009(7) 0.021(6) -0.004(7)
C21 0.119(14) 0.023(6) 0.108(13) 0.014(7) 0.013(11) -0.010(7)
C7 0.062(10) 0.142(16) 0.064(10) -0.029(10) -0.016(8) -0.014(10)
C28 0.120(14) 0.045(7) 0.079(10) 0.011(7) -0.001(10) 0.012(8)
C20 0.102(11) 0.023(5) 0.069(8) 0.007(5) 0.019(9) 0.000(6)
C11 0.066(10) 0.133(15) 0.073(11) 0.051(10) -0.010(9) 0.015(10)
C22 0.072(10) 0.076(10) 0.073(10) 0.021(7) 0.017(8) -0.015(7)
C41 0.072(11) 0.145(17) 0.081(12) -0.053(11) -0.024(9) -0.022(11)
C27 0.108(13) 0.074(10) 0.077(10) -0.027(8) 0.018(10) 0.023(8)
C37 0.080(12) 0.141(17) 0.075(11) 0.013(11) -0.040(10) 0.019(11)
C35 0.121(15) 0.087(11) 0.069(9) 0.004(8) -0.016(10) -0.013(10)
C6 0.102(14) 0.100(13) 0.093(13) -0.035(11) -0.013(11) -0.022(10)
C26 0.082(12) 0.100(12) 0.074(11) 0.009(9) 0.014(10) 0.011(9)
C5 0.094(11) 0.081(10) 0.068(9) -0.022(7) -0.014(9) -0.015(8)
C13 0.106(13) 0.072(9) 0.077(11) 0.023(8) -0.001(10) 0.011(8)
C43 0.103(13) 0.116(13) 0.072(10) -0.036(9) 0.002(10) -0.030(10)
C42 0.102(15) 0.115(15) 0.095(14) -0.036(11) -0.005(11) -0.033(12)
C36 0.095(14) 0.122(15) 0.096(14) 0.037(11) -0.028(11) 0.006(11)
C12 0.097(14) 0.115(14) 0.107(14) 0.067(12) -0.008(11) 0.023(11)

loop_
_atom_type_symbol
_atom_type_description
_atom_type_scat_dispersion_real
_atom_type_scat_dispersion_imag
_atom_type_scat_source
C C 0.0033 0.0016 'International Tables Vol C Tables 4.2.6.8 and 6.1.1.4'
H H 0.0000 0.0000 'International Tables Vol C Tables 4.2.6.8 and 6.1.1.4'
N N 0.0061 0.0033 'International Tables Vol C Tables 4.2.6.8 and 6.1.1.4'
S S 0.1246 0.1234 'International Tables Vol C Tables 4.2.6.8 and 6.1.1.4'

loop_
_geom_angle_atom_site_label_1
_geom_angle_atom_site_label_2
_geom_angle_atom_site_label_3
_geom_angle
N3 S3 S4 94.5(4)
N5 S5 S6 94.9(5)
N4 S4 S3 94.2(5)
N1 S1 S2 93.6(4)
N6 S6 S5 93.9(4)
N2 S2 S1 94.3(4)
C16 N3 S3 115.1(8)
N4 C16 N3 121.7(10)
N4 C16 C17 118.5(10)
N3 C16 C17 119.8(9)
C1 N1 S1 116.5(9)
C16 N4 S4 114.5(9)
C31 N5 S5 113.7(9)
C45 C32 C33 122.7(11)
C45 C32 C31 119.3(11)
C33 C32 C31 118.0(10)
C18 C17 C30 122.0(9)
C18 C17 C16 120.1(8)
C30 C17 C16 117.9(8)
C2 C15 C14 122.9(10)
C2 C15 C10 118.6(11)
C14 C15 C10 118.5(11)
C31 N6 S6 115.3(9)
C3 C2 C15 122.2(10)
C3 C2 C1 118.6(10)
C15 C2 C1 119.3(9)
C2 C3 C4 123.9(10)
C2 C3 C8 118.6(10)
C4 C3 C8 117.4(10)
N6 C31 N5 122.2(11)
N6 C31 C32 119.0(10)
N5 C31 C32 118.8(10)
C17 C18 C19 122.4(10)
C17 C18 C23 120.3(9)
C19 C18 C23 117.2(9)
N1 C1 N2 120.4(11)
N1 C1 C2 120.8(10)
N2 C1 C2 118.7(10)
C1 N2 S2 115.2(10)
C17 C30 C29 124.2(10)
C17 C30 C25 117.6(9)
C29 C30 C25 118.2(9)
C32 C33 C34 124.8(10)
C32 C33 C38 118.8(12)
C34 C33 C38 116.4(12)
C24 C23 C18 116.9(10)
C24 C23 C22 125.3(12)
C18 C23 C22 117.8(10)
C20 C19 C18 121.7(11)
C20 C19 H19 119.2
C18 C19 H19 119.1
C24 C25 C26 122.8(12)
C24 C25 C30 119.5(10)
C26 C25 C30 117.7(11)
C32 C45 C44 123.4(11)
C32 C45 C40 118.7(12)
C44 C45 C40 117.9(12)
C11 C10 C9 122.4(14)
C11 C10 C15 119.1(14)
C9 C10 C15 118.5(11)
C40 C39 C38 124.6(13)
C40 C39 H39 117.7
C38 C39 H39 117.7
C8 C9 C10 123.7(13)
C8 C9 H9 118.2
C10 C9 H9 118.2
C43 C44 C45 121.6(15)
C43 C44 H44 119.2
C45 C44 H44 119.2
C5 C4 C3 122.0(13)
C5 C4 H4 119.0
C3 C4 H4 119.1
C28 C29 C30 122.7(13)
C28 C29 H29 118.7
C30 C29 H29 118.6
C9 C8 C7 124.2(14)
C9 C8 C3 118.5(11)
C7 C8 C3 117.4(13)
C39 C40 C41 124.2(14)
C39 C40 C45 117.7(12)
C41 C40 C45 118.1(15)
C37 C38 C39 122.9(13)
C37 C38 C33 119.6(14)
C39 C38 C33 117.5(13)
C13 C14 C15 120.4(14)
C13 C14 H14 119.8
C15 C14 H14 119.8
C35 C34 C33 123.2(13)
C35 C34 H34 118.4
C33 C34 H34 118.3
C25 C24 C23 123.7(12)
C25 C24 H24 118.1
C23 C24 H24 118.2
C22 C21 C20 117.8(11)
C22 C21 H21 121.1
C20 C21 H21 121.1
C6 C7 C8 123.3(15)
C6 C7 H7 118.4
C8 C7 H7 118.3
C29 C28 C27 118.8(13)
C29 C28 H28 120.5
C27 C28 H28 120.6
C19 C20 C21 121.4(11)
C19 C20 H20 119.3
C21 C20 H20 119.3
C12 C11 C10 121.3(16)
C12 C11 H11 119.4
C10 C11 H11 119.3
C21 C22 C23 124.0(14)
C21 C22 H22 118.0
C23 C22 H22 118.0
C42 C41 C40 120.7(16)
C42 C41 H41 119.6
C40 C41 H41 119.6
C26 C27 C28 120.1(13)
C26 C27 H27 120.0
C28 C27 H27 119.9
C36 C37 C38 121.7(15)
C36 C37 H37 119.1
C38 C37 H37 119.1
C34 C35 C36 119.4(15)
C34 C35 H35 120.3
C36 C35 H35 120.3
C7 C6 C5 119.2(15)
C7 C6 H6 120.4
C5 C6 H6 120.4
C27 C26 C25 122.3(15)
C27 C26 H26 118.8
C25 C26 H26 118.8
C4 C5 C6 120.7(15)
C4 C5 H5 119.7
C6 C5 H5 119.6
C14 C13 C12 119.7(16)
C14 C13 H13 120.2
C12 C13 H13 120.1
C44 C43 C42 119.9(18)
C44 C43 H43 120.1
C42 C43 H43 120.1
C41 C42 C43 121.6(16)
C41 C42 H42 119.2
C43 C42 H42 119.2
C37 C36 C35 119.6(15)
C37 C36 H36 120.2
C35 C36 H36 120.2
C11 C12 C13 120.7(15)
C11 C12 H12 119.6
C13 C12 H12 119.6

loop_
_geom_bond_atom_site_label_1
_geom_bond_atom_site_label_2
_geom_bond_distance
S3 N3 1.624(10)
S3 S4 2.051(5)
S5 N5 1.638(11)
S5 S6 2.054(6)
S4 N4 1.651(10)
S1 N1 1.638(11)
S1 S2 2.045(6)
S6 N6 1.634(11)
S2 N2 1.635(12)
N3 C16 1.324(14)
C16 N4 1.311(15)
C16 C17 1.507(13)
N1 C1 1.290(15)
N5 C31 1.326(16)
C32 C45 1.387(17)
C32 C33 1.396(17)
C32 C31 1.493(15)
C17 C18 1.405(14)
C17 C30 1.414(14)
C15 C2 1.396(15)
C15 C14 1.415(17)
C15 C10 1.445(17)
N6 C31 1.306(14)
C2 C3 1.387(15)
C2 C1 1.480(15)
C3 C4 1.438(18)
C3 C8 1.464(16)
C18 C19 1.431(15)
C18 C23 1.431(17)
C1 N2 1.325(14)
C30 C29 1.416(16)
C30 C25 1.432(16)
C33 C34 1.407(18)
C33 C38 1.457(16)
C23 C24 1.400(18)
C23 C22 1.438(17)
C19 C20 1.373(16)
C19 H19 0.9300
C25 C24 1.394(18)
C25 C26 1.41(2)
C45 C44 1.41(2)
C45 C40 1.466(17)
C10 C11 1.372(19)
C10 C9 1.390(19)
C39 C40 1.37(2)
C39 C38 1.39(2)
C39 H39 0.9300
C9 C8 1.356(18)
C9 H9 0.9300
C44 C43 1.35(2)
C44 H44 0.9300
C4 C5 1.337(19)
C4 H4 0.9300
C29 C28 1.355(19)
C29 H29 0.9300
C8 C7 1.45(2)
C40 C41 1.44(2)
C38 C37 1.38(2)
C14 C13 1.348(18)
C14 H14 0.9300
C34 C35 1.32(2)
C34 H34 0.9300
C24 H24 0.9300
C21 C22 1.35(2)
C21 C20 1.41(2)
C21 H21 0.9300
C7 C6 1.32(2)
C7 H7 0.9300
C28 C27 1.42(2)
C28 H28 0.9300
C20 H20 0.9300
C11 C12 1.34(3)
C11 H11 0.9300
C22 H22 0.9300
C41 C42 1.31(3)
C41 H41 0.9300
C27 C26 1.36(2)
C27 H27 0.9300
C37 C36 1.34(2)
C37 H37 0.9300
C35 C36 1.45(2)
C35 H35 0.9300
C6 C5 1.47(2)
C6 H6 0.9300
C26 H26 0.9300
C5 H5 0.9300
C13 C12 1.43(2)
C13 H13 0.9300
C43 C42 1.45(3)
C43 H43 0.9300
C42 H42 0.9300
C36 H36 0.9300
C12 H12 0.9300

loop_
_publcif_info_datablock.id
_publcif_info_datablock.publ_exptl
_publcif_info_datablock.publ_geom
_publcif_info_datablock.structure
{7f532f9d-bc14-4528-abb5-7fb5bb863078} y y y

loop_
_publcif_info_exptl_table_extra_item
sin_theta_over_lambda_max

loop_
_publcif_info_tables.block_id
_publcif_info_tables.reference_item
{7f532f9d-bc14-4528-abb5-7fb5bb863078} '_publcif_info_datablock.publ_exptl'
